data_4086571
loop_
_publ_author_name
'Batke, Sonja'
'Sietzen, Malte'
'Merz, Lukas'
'Wadepohl, Hubert'
'Ballmann, Joachim'

_publ_section_title
;
 Closely Related Benzylene-Linked Diamidophosphine Scaffolds and Their
 Zirconium and Hafnium Complexes: How Small Changes of the Ligand Result
 in Different Complex Stabilities and Reactivities
;
_journal_issue 13
_journal_name_full Organometallics
_journal_page_first 2294
_journal_paper_doi 10.1021/acs.organomet.6b00384
_journal_volume 35
_journal_year 2016
_chemical_formula_moiety 'C49 H58 Hf N3 P Si2'
_chemical_formula_sum 'C49 H58 Hf N3 P Si2'
_chemical_formula_weight 954.62
_chemical_properties_physical 'air-sensitive, moisture-sensitive'
_space_group_crystal_system triclinic
_space_group_IT_number 2
_space_group_name_Hall '-P 1'
_space_group_name_H-M_alt 'P -1'
_symmetry_cell_setting triclinic
_symmetry_Int_Tables_number 2
_symmetry_space_group_name_Hall '-P 1'
_symmetry_space_group_name_H-M 'P -1'
_atom_sites_solution_hydrogens geom
_atom_sites_solution_primary iterative
_atom_sites_solution_secondary difmap
_audit_block_code ba_sb45
_audit_creation_date 2016-01-19
_audit_creation_method
;
Olex2 1.2
(compiled 2015.09.30 svn.r3233 for OlexSys, GUI svn.r5103)
;
_audit_update_record '19.01.2016 18:25:26 CET UTC+01:00  encif 1.38'
_cell_angle_alpha 98.1474(6)
_cell_angle_beta 91.2024(7)
_cell_angle_gamma 98.6327(6)
_cell_formula_units_Z 4
_cell_length_a 11.21305(9)
_cell_length_b 17.74642(13)
_cell_length_c 22.97468(19)
_cell_measurement_reflns_used 159344
_cell_measurement_temperature 120(1)
_cell_measurement_theta_max 70.5770
_cell_measurement_theta_min 3.8790
_cell_volume 4470.18(6)
_computing_cell_refinement 'CrysAlisPro 1.171.38.41p (Rigaku OD, 2015)'
_computing_data_collection 'CrysAlisPro 1.171.38.41p (Rigaku OD, 2015)'
_computing_data_reduction 'CrysAlisPro 1.171.38.41p (Rigaku OD, 2015)'
_computing_molecular_graphics 'Olex2 (Dolomanov et al., 2009)'
_computing_publication_material 'encif (Wadepohl, 2009-15); encifer 1.5 (CCDC, 2014)'
_computing_structure_refinement 'ShelXL (Sheldrick, 2015)'
_computing_structure_solution 'SUPERFLIP (Palatinus, 2007-2009)'
_diffrn_ambient_environment perfluoro
_diffrn_ambient_temperature 120(1)
_diffrn_detector 'CCD plate'
_diffrn_detector_area_resol_mean 7.9621
_diffrn_detector_type Eos
_diffrn_measured_fraction_theta_full 1.000
_diffrn_measured_fraction_theta_max 0.991
_diffrn_measurement_details
;
List of Runs (angles in degrees, time in seconds):

--------------------------------------------------------------------------
  1  \w    -26.00  72.00   1.00    2.00    --    0.00  38.00  90.00   98
  2  \w    -30.00  70.00   1.00    2.00    --    0.00  77.00 -90.00  100
  3  \w    -69.00  21.00   1.00    2.00    --    0.00 -57.00 120.00   90
  4  \w    -21.00  69.00   1.00    2.00    --    0.00  57.00-120.00   90
  5  \w    -69.00  21.00   1.00    2.00    --    0.00 -57.00   0.00   90
  6  \w    -30.00  70.00   1.00    2.00    --    0.00  77.00  30.00  100
  7  \w    -69.00  21.00   1.00    2.00    --    0.00 -57.00-120.00   90
  8  \w    -37.00  11.00   1.00    2.00    --   10.00 109.00  75.20   48
  9  \w    -35.00  -2.00   1.00    2.00    --   22.00 125.00 -99.48   33
 10  \w    -24.00   3.00   1.00    4.00    --   30.00 119.00  54.01   27
 11  \w     -1.00  26.00   1.00    4.00    --   38.00  94.00 125.85   27
 12  \w      5.00  33.00   1.00    4.00    --   42.00  89.00 128.56   28
 13  \w      6.00  33.00   1.00    4.00    --   42.00  88.00 -91.54   27
 14  \w     12.00  38.00   1.00    4.00    --   46.00  84.00-166.58   26
 15  \w     12.00  38.00   1.00    4.00    --   46.00  84.00  -0.45   26
 16  \w     14.00  46.00   1.00    4.00    --   46.00  81.00  51.53   32
 17  \w     13.00  40.00   1.00    4.00    --   46.00  83.00 -59.60   27
 18  \w     18.00  46.00   1.00    4.00    --   50.00  81.00-153.70   28
 19  \w     18.00  46.00   1.00    4.00    --   50.00  81.00  44.56   28
 20  \w     21.00 120.00   1.00    4.00    --   50.00  75.00 -52.46   99
 21  \w     17.00  45.00   1.00    4.00    --   50.00  82.00-103.60   28
 22  \w     17.00  45.00   1.00    4.00    --   50.00  82.00  89.74   28
 23  \w     18.00  46.00   1.00    4.00    --   50.00  80.00 151.92   28
 24  \w    -15.00  75.00   1.00    4.00    --   54.00 -57.00 150.00   90
 25  \w     23.00  49.00   1.00    4.00    --   54.00  78.00-162.79   26
 26  \w     23.00  49.00   1.00    4.00    --   54.00  78.00 146.41   26
 27  \w     24.00 124.00   1.00    4.00    --   54.00  77.00  22.21  100
 28  \w    -16.00  84.00   1.00    4.00    --   54.00 -77.00 -60.00  100
 29  \w     23.00 111.00   1.00    4.00    --   54.00-125.00  90.00   88
 30  \w     24.00 124.00   1.00    4.00    --   54.00  77.00-120.00  100
 31  \w     24.00 124.00   1.00    4.00    --   54.00  77.00  77.87  100
 32  \w     25.00 124.00   1.00    4.00    --   54.00  76.00  -6.64   99
 33  \w     24.00 124.00   1.00    4.00    --   54.00  77.00 -30.00  100
 34  \w     24.00 124.00   1.00    4.00    --   54.00  77.00  60.00  100
 35  \w     23.00 111.00   1.00    4.00    --   54.00-125.00 150.00   88
 36  \w     24.00 124.00   1.00    4.00    --   54.00  77.00 -90.00  100
 37  \w     24.00 124.00   1.00    4.00    --   54.00  77.00-150.00  100
 38  \w     24.00 124.00   1.00    4.00    --   54.00  77.00  90.00  100
 39  \w     24.00 124.00   1.00    4.00    --   54.00  77.00 -60.00  100
 40  \w     24.00 124.00   1.00    4.00    --   54.00  77.00-180.00  100
 41  \w     24.00 124.00   1.00    4.00    --   54.00  77.00 120.00  100
 42  \w     28.00 128.00   1.00    4.00    --   58.00  77.00  -7.62  100
 43  \w     28.00 128.00   1.00    4.00    --   58.00  77.00-103.77  100
 44  \w     28.00 128.00   1.00    4.00    --   58.00  77.00 -27.00  100
 45  \w     29.00 128.00   1.00    4.00    --   58.00  75.00 135.34   99
 46  \w     37.00 130.00   1.00    4.00    --   62.00  69.00-158.15   93
 47  \w     32.00 132.00   1.00    4.00    --   62.00  77.00  71.82  100
 48  \w     32.00 132.00   1.00    4.00    --   62.00  77.00 -48.54  100
 49  \w     36.00 131.00   1.00    4.00    --   62.00  70.00   1.12   95
 50  \w     32.00 132.00   1.00    4.00    --   62.00  77.00 151.92  100
 51  \w     32.00 132.00   1.00    4.00    --   62.00  77.00  20.04  100
 52  \w     37.00 136.00   1.00    4.00    --   66.00  76.00 117.22   99
 53  \w     36.00 136.00   1.00    4.00    --   66.00  77.00-116.09  100
 54  \w     37.00 136.00   1.00    4.00    --   66.00  76.00-147.60   99
 55  \w     45.00 135.00   1.00    4.00    --   66.00  57.00-163.60   90
 56  \w     38.00 136.00   1.00    4.00    --   66.00  74.00  15.15   98
 57  \w     36.00 136.00   1.00    4.00    --   66.00  77.00 -84.22  100
 58  \w     42.00 140.00   1.00    4.00    --   70.00  74.00  45.04   98
 59  \w     40.00 140.00   1.00    4.00    --   70.00  77.00-131.36  100
 60  \w     49.00 138.00   1.00    4.00    --   70.00  60.00 110.49   89
 61  \w     53.00 144.00   1.00    4.00    --   74.00  53.00-179.21   91
 62  \w     49.00 142.00   1.00    4.00    --   74.00  69.00-131.30   93
 63  \w     47.00 143.00   1.00    4.00    --   74.00  72.00 -77.49   96
 64  \w     51.00 141.00   1.00    4.00    --   74.00  64.00 135.68   90
 65  \w     46.00 144.00   1.00    4.00    --   74.00  74.00 -43.11   98
 66  \w     48.00 143.00   1.00    4.00    --   74.00  70.00  76.61   95
 67  \w     44.00 144.00   1.00    4.00    --   74.00  77.00  26.52  100
 68  \w     55.00 146.00   1.00    4.00    --   78.00  66.00 103.05   91
 69  \w     54.00 146.00   1.00    4.00    --   78.00  68.00  40.52   92
 70  \w     55.00 146.00   1.00    4.00    --   78.00  65.00-141.48   91
 71  \w     49.00 148.00   1.00    4.00    --   78.00  76.00  65.55   99
 72  \w     56.00 146.00   1.00    4.00    --   78.00  62.00  11.27   90
 73  \w     48.00 148.00   1.00    4.00    --   78.00  77.00 -20.60  100
 74  \w     49.00 148.00   1.00    4.00    --   78.00  75.00 174.67   99
 75  \w     57.00 147.00   1.00    4.00    --   78.00  55.00 -28.42   90
 76  \w     62.00 150.00   1.00    8.00    --   82.00  59.00 138.91   88
 77  \w     61.00 151.00   1.00    8.00    --   82.00  56.00-108.86   90
 78  \w     59.00 153.00   1.00    8.00    --   82.00  48.00 -46.68   94
 79  \w     58.00 150.00   1.00    8.00    --   82.00  67.00-166.69   92
 80  \w     59.00 155.00   1.00    8.00    --   86.00  72.00  81.35   96
 81  \w     59.00 155.00   1.00    8.00    --   86.00  71.00  88.36   96
 82  \w     57.00 156.00   1.00    8.00    --   86.00  76.00  42.75   99
 83  \w     60.00 155.00   1.00    8.00    --   86.00  70.00 -62.21   95
 84  \w     62.00 154.00   1.00    8.00    --   86.00  68.00-104.70   92
 85  \w     69.00 160.00   1.00    8.00    --   90.00  52.00 -33.94   91
 86  \w     71.00 161.00   1.00    8.00    --   94.00  64.00 -82.36   90
 87  \w     67.00 163.00   1.00    8.00    --   94.00  71.00 154.61   96
 88  \w     70.00 162.00   1.00    8.00    --   94.00  67.00  99.28   92
 89  \w     67.00 163.00   1.00    8.00    --   94.00  72.00-113.27   96
 90  \w     70.00 162.00   1.00    8.00    --   94.00  68.00 -36.38   92
 91  \w     67.00 163.00   1.00    8.00    --   94.00  72.00 -11.37   96
 92  \w     73.00 166.00   1.00    8.00    --   98.00  69.00-127.89   93
 93  \w     69.00 168.00   1.00    8.00    --   98.00  75.00 104.55   99
 94  \w     71.00 167.00   1.00    8.00    --   98.00  71.00  36.02   96
 95  \w     76.00 171.00   1.00    8.00    --  102.00  70.00  56.39   95
 96  \w     76.00 176.00   1.00    8.00    --  106.00  77.00  10.08  100
 97  \w     78.00 178.00   1.00    8.00    --  108.00  77.00  90.00  100
 98  \w     85.00 175.00   1.00    8.00    --  108.00  64.00 -90.00   90
 99  \w     78.00 178.00   1.00    8.00    --  108.00  77.00-150.00  100
100  \w     85.00 175.00   1.00    8.00    --  108.00  64.00 120.00   90
101  \w     78.00 178.00   1.00    8.00    --  108.00  77.00   0.00  100
102  \w     78.00 178.00   1.00    8.00    --  108.00  77.00 -30.00  100
103  \w    100.00 178.00   1.00    8.00    --  108.00 111.00   0.00   78
104  \w     78.00 178.00   1.00    8.00    --  108.00  77.00-180.00  100
105  \w     78.00 178.00   1.00    8.00    --  108.00  77.00 -60.00  100
106  \w     78.00 178.00   1.00    8.00    --  108.00  77.00  60.00  100
107  \w     78.00 178.00   1.00    8.00    --  108.00  77.00-120.00  100
108  \w     78.00 178.00   1.00    8.00    --  108.00  77.00 -90.00  100
109  \w     85.00 175.00   1.00    8.00    --  108.00  64.00   0.00   90
110  \w     78.00 178.00   1.00    8.00    --  108.00  77.00 150.00  100
111  \w     78.00 178.00   1.00    8.00    --  108.00  77.00  30.00  100
112  \w     85.00 175.00   1.00    8.00    --  108.00  64.00-150.00   90
113  \w     78.00 178.00   1.00    8.00    --  108.00  77.00 120.00  100
114  \w     36.00 116.00   1.00    8.00    --  108.00-111.00   0.00   80
115  \w     85.00 175.00   1.00    8.00    --  108.00  64.00-180.00   90
116  \w     41.00 131.00   1.00    8.00    --  108.00 -64.00  60.00   90
117  \w     85.00 175.00   1.00    8.00    --  108.00  64.00  90.00   90
118  \w     85.00 175.00   1.00    8.00    --  108.00  64.00 -30.00   90
119  \w     38.00 138.00   1.00    8.00    --  108.00 -77.00 -90.00  100
120  \w     36.00 116.00   1.00    8.00    --  108.00-111.00 150.00   80
121  \w     36.00 146.00   1.00    8.00    --  108.00 -92.00-150.00  110
122  \w     36.00 116.00   1.00    8.00    --  108.00-111.00  90.00   80
123  \w     81.00 177.00   1.00    8.00    --  108.00  72.00 138.35   96
124  \w     86.00 176.00   1.00    8.00    --  108.00  63.00 -66.17   90
125  \w     82.00 178.00   1.00    8.00    --  108.00  38.00-150.00   96
126  \w    100.00 178.00   1.00    8.00    --  108.00 111.00 -60.00   78
127  \w     82.00 178.00   1.00    8.00    --  108.00  38.00-120.00   96
128  \w     85.00 175.00   1.00    8.00    --  108.00  64.00 -60.00   90
129  \w     85.00 175.00   1.00    8.00    --  108.00  64.00-120.00   90
130  \f      0.00 120.00   1.00    2.00   0.00   0.00 -40.00    --   120
131  \f      0.00 120.00   1.00    2.00   0.00   0.00 -60.00    --   120
132  \f      0.00 120.00   1.00    2.00   0.00   0.00  60.00    --   120
133  \f      0.00 120.00   1.00    2.00   0.00   0.00  40.00    --   120
134  \f    120.00 240.00   1.00    2.00   0.00   0.00  40.00    --   120
135  \f    120.00 240.00   1.00    2.00   0.00   0.00 -60.00    --   120
136  \f    120.00 240.00   1.00    2.00   0.00   0.00  60.00    --   120
137  \f    240.00 360.00   1.00    2.00   0.00   0.00 -40.00    --   120
138  \f    240.00 360.00   1.00    2.00   0.00   0.00  40.00    --   120
139  \f    120.00 240.00   1.00    2.00   0.00   0.00 -40.00    --   120
140  \f      0.00 120.00   1.00    4.00  54.00  54.00 -40.00    --   120
;
_diffrn_measurement_device 'four-circle diffractometer'
_diffrn_measurement_device_type 'Agilent SuperNova, Dual, Cu at zero, Eos'
_diffrn_measurement_method '\w and \f scans'
_diffrn_measurement_specimen_support 'polyimid foil'
_diffrn_orient_matrix_type 'CrysAlisPro convention (1999,Acta A55,543-557)'
_diffrn_orient_matrix_UB_11 0.1273278000
_diffrn_orient_matrix_UB_12 0.0049544000
_diffrn_orient_matrix_UB_13 0.0282026000
_diffrn_orient_matrix_UB_21 0.0385958000
_diffrn_orient_matrix_UB_22 0.0777786000
_diffrn_orient_matrix_UB_23 -0.0219313000
_diffrn_orient_matrix_UB_31 -0.0405607000
_diffrn_orient_matrix_UB_32 0.0424831000
_diffrn_orient_matrix_UB_33 0.0576255000
_diffrn_radiation_monochromator mirror
_diffrn_radiation_probe x-ray
_diffrn_radiation_type 'Cu K\a'
_diffrn_radiation_wavelength 1.54184
_diffrn_reflns_av_R_equivalents 0.0298
_diffrn_reflns_av_unetI/netI 0.0120
_diffrn_reflns_Laue_measured_fraction_full 1.000
_diffrn_reflns_Laue_measured_fraction_max 0.991
_diffrn_reflns_limit_h_max 13
_diffrn_reflns_limit_h_min -13
_diffrn_reflns_limit_k_max 21
_diffrn_reflns_limit_k_min -21
_diffrn_reflns_limit_l_max 28
_diffrn_reflns_limit_l_min -27
_diffrn_reflns_number 243784
_diffrn_reflns_point_group_measured_fraction_full 1.000
_diffrn_reflns_point_group_measured_fraction_max 0.991
_diffrn_reflns_theta_full 67.684
_diffrn_reflns_theta_max 70.855
_diffrn_reflns_theta_min 3.423
_diffrn_source 'microfocus X-Ray tube'
_diffrn_source_type 'Agilent SuperNova (Cu) X-ray Source'
_exptl_absorpt_coefficient_mu 5.439
_exptl_absorpt_correction_T_max 0.766
_exptl_absorpt_correction_T_min 0.555
_exptl_absorpt_correction_type gaussian
_exptl_absorpt_process_details
;
CrysAlisPro 1.171.38.41p (Rigaku Oxford Diffraction, 2015)
Numerical absorption correction based on gaussian integration over
            a multifaceted crystal model
Empirical absorption correction using spherical harmonics,
 implemented in SCALE3 ABSPACK scaling algorithm.
;
_exptl_crystal_colour colourless
_exptl_crystal_density_diffrn 1.418
_exptl_crystal_description block
_exptl_crystal_F_000 1952
_exptl_crystal_size_max 0.140
_exptl_crystal_size_mid 0.105
_exptl_crystal_size_min 0.064
_refine_diff_density_max 1.119
_refine_diff_density_min -1.498
_refine_diff_density_rms 0.067
_refine_ls_extinction_method none
_refine_ls_goodness_of_fit_ref 1.137
_refine_ls_hydrogen_treatment constr
_refine_ls_matrix_type full
_refine_ls_number_parameters 1025
_refine_ls_number_reflns 17078
_refine_ls_number_restraints 0
_refine_ls_restrained_S_all 1.137
_refine_ls_R_factor_all 0.0267
_refine_ls_R_factor_gt 0.0261
_refine_ls_shift/su_max 0.003
_refine_ls_shift/su_mean 0.000
_refine_ls_structure_factor_coef Fsqd
_refine_ls_weighting_details 'w=1/[\s^2^(Fo^2^)+(0.0071P)^2^+10.2137P] where P=(Fo^2^+2Fc^2^)/3'
_refine_ls_weighting_scheme calc
_refine_ls_wR_factor_gt 0.0565
_refine_ls_wR_factor_ref 0.0568
_reflns_Friedel_coverage 0.000
_reflns_number_gt 16751
_reflns_number_total 17078
_reflns_threshold_expression 'I > 2\s(I)'
_cod_data_source_file om6b00384_si_002.cif
_cod_data_source_block ba_sb45
_cod_depositor_comments 'Adding full bibliography for 4086549--4086572.cif.'
_cod_database_code 4086571
_audit_block_refno 2628
_audit_block_usercomment 'sb462b, block, colourless'
_chemical_oxdiff_formula 'C49 H58 Hf N3 P Si2'
_chemical_oxdiff_usercomment 'sb462b, block, colourless'
_shelx_space_group_comment
;
The symmetry employed for this shelxl refinement is uniquely defined
by the following loop, which should always be used as a source of
symmetry information in preference to the above space-group names.
They are only intended as comments.
;
_shelx_estimated_absorpt_t_max 0.612
_shelx_estimated_absorpt_t_min 0.612
_reflns_odcompleteness_completeness 99.98
_reflns_odcompleteness_iscentric 1
_reflns_odcompleteness_theta 66.97
_shelxl_version_number 2014/7
_olex2_refinement_description
;
1. Fixed Uiso
 At 1.2 times of:
  All C(H) groups, All C(H,H) groups
 At 1.5 times of:
  All C(H,H,H) groups
2.a Secondary CH2 refined with riding coordinates:
 C1(H1A,H1B), C11(H11A,H11B), C28(H28A,H28B), C43(H43A,H43B), C51(H51A,H51B),
 C61(H61A,H61B), C78(H78A,H78B), C93(H93A,H93B)
2.b Aromatic/amide H refined with riding coordinates:
 C4(H4), C5(H5), C6(H6), C7(H7), C14(H14), C15(H15), C16(H16), C17(H17),
 C22(H22), C23(H23), C24(H24), C25(H25), C26(H26), C30(H30), C31(H31), C32(H32),
  C33(H33), C34(H34), C37(H37), C38(H38), C39(H39), C45(H45), C46(H46),
 C47(H47), C48(H48), C49(H49), C54(H54), C55(H55), C56(H56), C57(H57), C64(H64),
  C65(H65), C66(H66), C67(H67), C72(H72), C73(H73), C74(H74), C75(H75),
 C76(H76), C80(H80), C81(H81), C82(H82), C83(H83), C84(H84), C87(H87), C88(H88),
  C89(H89), C95(H95), C96(H96), C97(H97), C98(H98), C99(H99)
2.c Idealised Me refined as rotating group:
 C8(H8A,H8B,H8C), C9(H9A,H9B,H9C), C10(H10A,H10B,H10C), C18(H18A,H18B,H18C),
 C19(H19A,H19B,H19C), C20(H20A,H20B,H20C), C41(H41A,H41B,H41C), C42(H42A,H42B,
 H42C), C58(H58A,H58B,H58C), C59(H59A,H59B,H59C), C60(H60A,H60B,H60C), C68(H68A,
 H68B,H68C), C69(H69A,H69B,H69C), C70(H70A,H70B,H70C), C91(H91A,H91B,H91C),
 C92(H92A,H92B,H92C)
;
_olex2_submission_special_instructions 'No special instructions were received'
_oxdiff_exptl_absorpt_empirical_details
;
Empirical correction (ABSPACK) includes:
- Absorption correction using spherical harmonics
- Frame scaling
- Detector area scaling
;
_oxdiff_exptl_absorpt_empirical_full_max 1.277
_oxdiff_exptl_absorpt_empirical_full_min 0.784
_cell_oxdiff_length_a 11.21305(9)
_cell_oxdiff_length_b 17.74642(13)
_cell_oxdiff_length_c 22.97468(19)
_cell_oxdiff_angle_alpha 98.1474(6)
_cell_oxdiff_angle_beta 91.2024(7)
_cell_oxdiff_angle_gamma 98.6327(6)
_cell_oxdiff_volume 4470.18(6)
_cell_oxdiff_measurement_reflns_used 159344

loop_
_symmetry_equiv_pos_as_xyz
'x, y, z'
'-x, -y, -z'

loop_
_atom_site_label
_atom_site_type_symbol
_atom_site_fract_x
_atom_site_fract_y
_atom_site_fract_z
_atom_site_U_iso_or_equiv
_atom_site_adp_type
_atom_site_occupancy
_atom_site_site_symmetry_order
_atom_site_calc_flag
_atom_site_refinement_flags_posn
Hf1 Hf 0.25368(2) 0.23558(2) 0.09255(2) 0.01974(4) Uani 1 1 d .
P1 P 0.48623(6) 0.21855(4) 0.13861(3) 0.02044(13) Uani 1 1 d .
Si1 Si 0.27368(9) 0.10650(5) -0.03134(4) 0.0380(2) Uani 1 1 d .
Si2 Si 0.34658(7) 0.42761(4) 0.08766(4) 0.02526(16) Uani 1 1 d .
N1 N 0.3330(2) 0.19019(13) 0.01549(10) 0.0257(5) Uani 1 1 d .
N2 N 0.3336(2) 0.34717(12) 0.12578(10) 0.0212(5) Uani 1 1 d .
N3 N 0.1403(2) 0.19466(13) 0.16365(10) 0.0215(5) Uani 1 1 d .
C1 C 0.5647(3) 0.18194(16) 0.07390(12) 0.0263(6) Uani 1 1 d .
H1A H 0.6508 0.1830 0.0850 0.032 Uiso 1 1 calc R
H1B H 0.5288 0.1278 0.0597 0.032 Uiso 1 1 calc R
C2 C 0.5554(3) 0.22969(15) 0.02530(12) 0.0241(6) Uani 1 1 d .
C3 C 0.4435(3) 0.23010(15) -0.00333(12) 0.0236(6) Uani 1 1 d .
C4 C 0.4429(3) 0.27039(16) -0.05149(13) 0.0277(6) Uani 1 1 d .
H4 H 0.3688 0.2701 -0.0723 0.033 Uiso 1 1 calc R
C5 C 0.5482(3) 0.31076(17) -0.06947(13) 0.0296(6) Uani 1 1 d .
H5 H 0.5454 0.3369 -0.1027 0.036 Uiso 1 1 calc R
C6 C 0.6566(3) 0.31315(17) -0.03950(13) 0.0299(6) Uani 1 1 d .
H6 H 0.7284 0.3419 -0.0511 0.036 Uiso 1 1 calc R
C7 C 0.6593(3) 0.27272(17) 0.00800(13) 0.0277(6) Uani 1 1 d .
H7 H 0.7337 0.2745 0.0291 0.033 Uiso 1 1 calc R
C8 C 0.2495(4) 0.1214(3) -0.10928(15) 0.0640(13) Uani 1 1 d .
H8A H 0.2027 0.1637 -0.1104 0.096 Uiso 1 1 calc GR
H8B H 0.2054 0.0741 -0.1318 0.096 Uiso 1 1 calc GR
H8C H 0.3279 0.1344 -0.1265 0.096 Uiso 1 1 calc GR
C9 C 0.3807(4) 0.0353(2) -0.0364(2) 0.0646(13) Uani 1 1 d .
H9A H 0.4566 0.0576 -0.0519 0.097 Uiso 1 1 calc GR
H9B H 0.3453 -0.0114 -0.0627 0.097 Uiso 1 1 calc GR
H9C H 0.3963 0.0223 0.0028 0.097 Uiso 1 1 calc GR
C10 C 0.1283(3) 0.06314(19) -0.00407(15) 0.0383(8) Uani 1 1 d .
H10A H 0.1380 0.0606 0.0381 0.057 Uiso 1 1 calc GR
H10B H 0.1040 0.0110 -0.0254 0.057 Uiso 1 1 calc GR
H10C H 0.0662 0.0949 -0.0104 0.057 Uiso 1 1 calc GR
C11 C 0.5721(2) 0.31480(15) 0.16254(13) 0.0234(6) Uani 1 1 d .
H11A H 0.6489 0.3105 0.1830 0.028 Uiso 1 1 calc R
H11B H 0.5916 0.3412 0.1280 0.028 Uiso 1 1 calc R
C12 C 0.4976(2) 0.36035(15) 0.20338(12) 0.0224(6) Uani 1 1 d .
C13 C 0.3808(2) 0.37097(14) 0.18538(12) 0.0215(5) Uani 1 1 d .
C14 C 0.3109(3) 0.40741(16) 0.22689(13) 0.0258(6) Uani 1 1 d .
H14 H 0.2308 0.4127 0.2159 0.031 Uiso 1 1 calc R
C15 C 0.3553(3) 0.43588(17) 0.28350(13) 0.0302(6) Uani 1 1 d .
H15 H 0.3064 0.4610 0.3108 0.036 Uiso 1 1 calc R
C16 C 0.4713(3) 0.42765(17) 0.30026(13) 0.0307(7) Uani 1 1 d .
H16 H 0.5031 0.4483 0.3388 0.037 Uiso 1 1 calc R
C17 C 0.5407(3) 0.38941(16) 0.26088(13) 0.0271(6) Uani 1 1 d .
H17 H 0.6194 0.3827 0.2731 0.033 Uiso 1 1 calc R
C18 C 0.2848(3) 0.40189(19) 0.01031(14) 0.0360(7) Uani 1 1 d .
H18A H 0.2608 0.3459 0.0013 0.054 Uiso 1 1 calc GR
H18B H 0.3467 0.4188 -0.0165 0.054 Uiso 1 1 calc GR
H18C H 0.2143 0.4274 0.0054 0.054 Uiso 1 1 calc GR
C19 C 0.5093(3) 0.46826(19) 0.08550(16) 0.0402(8) Uani 1 1 d .
H19A H 0.5463 0.4770 0.1254 0.060 Uiso 1 1 calc GR
H19B H 0.5168 0.5172 0.0698 0.060 Uiso 1 1 calc GR
H19C H 0.5503 0.4320 0.0602 0.060 Uiso 1 1 calc GR
C20 C 0.2639(4) 0.50428(19) 0.12354(16) 0.0437(9) Uani 1 1 d .
H20A H 0.1796 0.4822 0.1280 0.066 Uiso 1 1 calc GR
H20B H 0.2666 0.5455 0.0991 0.066 Uiso 1 1 calc GR
H20C H 0.3019 0.5254 0.1624 0.066 Uiso 1 1 calc GR
C21 C 0.5218(2) 0.15891(15) 0.19308(12) 0.0225(6) Uani 1 1 d .
C22 C 0.5428(3) 0.08377(17) 0.17540(14) 0.0334(7) Uani 1 1 d .
H22 H 0.5476 0.0657 0.1347 0.040 Uiso 1 1 calc R
C23 C 0.5566(3) 0.03521(18) 0.21625(15) 0.0370(7) Uani 1 1 d .
H23 H 0.5704 -0.0159 0.2033 0.044 Uiso 1 1 calc R
C24 C 0.5507(3) 0.06005(17) 0.27515(14) 0.0317(7) Uani 1 1 d .
H24 H 0.5593 0.0263 0.3030 0.038 Uiso 1 1 calc R
C25 C 0.5321(3) 0.13470(18) 0.29368(14) 0.0319(7) Uani 1 1 d .
H25 H 0.5292 0.1525 0.3345 0.038 Uiso 1 1 calc R
C26 C 0.5176(3) 0.18403(17) 0.25317(13) 0.0270(6) Uani 1 1 d .
H26 H 0.5047 0.2352 0.2665 0.032 Uiso 1 1 calc R
C27 C 0.2040(2) 0.14107(15) 0.14695(12) 0.0234(6) Uani 1 1 d .
C28 C 0.2035(3) 0.07264(16) 0.17963(13) 0.0291(6) Uani 1 1 d .
H28A H 0.1375 0.0726 0.2076 0.035 Uiso 1 1 calc R
H28B H 0.2805 0.0795 0.2030 0.035 Uiso 1 1 calc R
C29 C 0.1877(3) -0.00526(16) 0.14117(13) 0.0291(6) Uani 1 1 d .
C30 C 0.0848(3) -0.0573(2) 0.14232(16) 0.0432(8) Uani 1 1 d .
H30 H 0.0220 -0.0442 0.1671 0.052 Uiso 1 1 calc R
C31 C 0.0711(4) -0.1294(2) 0.10752(17) 0.0503(10) Uani 1 1 d .
H31 H -0.0010 -0.1647 0.1089 0.060 Uiso 1 1 calc R
C32 C 0.1590(3) -0.14966(19) 0.07184(16) 0.0400(8) Uani 1 1 d .
H32 H 0.1493 -0.1988 0.0481 0.048 Uiso 1 1 calc R
C33 C 0.2609(4) -0.0987(2) 0.0707(2) 0.0614(12) Uani 1 1 d .
H33 H 0.3232 -0.1120 0.0456 0.074 Uiso 1 1 calc R
C34 C 0.2760(4) -0.0275(2) 0.1052(2) 0.0601(12) Uani 1 1 d .
H34 H 0.3492 0.0069 0.1041 0.072 Uiso 1 1 calc R
C35 C 0.0586(3) 0.19636(16) 0.21153(13) 0.0255(6) Uani 1 1 d .
C36 C -0.0646(3) 0.16999(17) 0.19873(14) 0.0313(7) Uani 1 1 d .
C37 C -0.1435(3) 0.1795(2) 0.24475(17) 0.0399(8) Uani 1 1 d .
H37 H -0.2276 0.1625 0.2372 0.048 Uiso 1 1 calc R
C38 C -0.1018(3) 0.21311(19) 0.30090(16) 0.0413(8) Uani 1 1 d .
H38 H -0.1572 0.2217 0.3310 0.050 Uiso 1 1 calc R
C39 C 0.0202(3) 0.23403(17) 0.31302(14) 0.0353(7) Uani 1 1 d .
H39 H 0.0488 0.2546 0.3521 0.042 Uiso 1 1 calc R
C40 C 0.1031(3) 0.22550(16) 0.26877(13) 0.0279(6) Uani 1 1 d .
C41 C -0.1109(3) 0.1321(2) 0.13828(16) 0.0424(8) Uani 1 1 d .
H41A H -0.1116 0.1713 0.1123 0.064 Uiso 1 1 calc GR
H41B H -0.1930 0.1047 0.1403 0.064 Uiso 1 1 calc GR
H41C H -0.0582 0.0953 0.1227 0.064 Uiso 1 1 calc GR
C42 C 0.2367(3) 0.24358(19) 0.28363(14) 0.0350(7) Uani 1 1 d .
H42A H 0.2647 0.1985 0.2963 0.052 Uiso 1 1 calc GR
H42B H 0.2529 0.2873 0.3154 0.052 Uiso 1 1 calc GR
H42C H 0.2795 0.2567 0.2488 0.052 Uiso 1 1 calc GR
C43 C 0.0791(3) 0.25324(17) 0.04428(13) 0.0288(6) Uani 1 1 d .
H43A H 0.0997 0.2564 0.0029 0.035 Uiso 1 1 calc R
H43B H 0.0215 0.2050 0.0437 0.035 Uiso 1 1 calc R
C44 C 0.0095(2) 0.31810(16) 0.06266(13) 0.0277(6) Uani 1 1 d .
C45 C -0.0219(3) 0.36557(18) 0.02280(16) 0.0356(7) Uani 1 1 d .
H45 H 0.0009 0.3565 -0.0169 0.043 Uiso 1 1 calc R
C46 C -0.0859(3) 0.42568(19) 0.04036(18) 0.0433(9) Uani 1 1 d .
H46 H -0.1037 0.4580 0.0128 0.052 Uiso 1 1 calc R
C47 C -0.1238(3) 0.4390(2) 0.09689(19) 0.0452(9) Uani 1 1 d .
H47 H -0.1687 0.4796 0.1084 0.054 Uiso 1 1 calc R
C48 C -0.0954(3) 0.39208(19) 0.13660(16) 0.0393(8) Uani 1 1 d .
H48 H -0.1221 0.4000 0.1756 0.047 Uiso 1 1 calc R
C49 C -0.0285(3) 0.33377(18) 0.12018(14) 0.0324(7) Uani 1 1 d .
H49 H -0.0078 0.3035 0.1487 0.039 Uiso 1 1 calc R
Hf51 Hf 0.14041(2) 0.76655(2) 0.39600(2) 0.01574(3) Uani 1 1 d .
P51 P 0.06503(6) 0.70951(4) 0.27628(3) 0.02328(14) Uani 1 1 d .
Si51 Si 0.22680(7) 0.95480(4) 0.38336(3) 0.02190(15) Uani 1 1 d .
Si52 Si 0.38332(6) 0.66874(4) 0.38527(3) 0.02061(14) Uani 1 1 d .
N51 N 0.23131(19) 0.85769(12) 0.35730(9) 0.0188(4) Uani 1 1 d .
N53 N -0.04106(19) 0.73060(12) 0.43226(10) 0.0192(4) Uani 1 1 d .
N52 N 0.22640(19) 0.67052(12) 0.37647(10) 0.0189(4) Uani 1 1 d .
C51 C 0.1310(3) 0.78931(17) 0.23854(12) 0.0282(6) Uani 1 1 d .
H51A H 0.1170 0.7741 0.1955 0.034 Uiso 1 1 calc R
H51B H 0.0903 0.8345 0.2505 0.034 Uiso 1 1 calc R
C52 C 0.2645(3) 0.81139(16) 0.25265(12) 0.0257(6) Uani 1 1 d .
C53 C 0.3102(2) 0.84465(15) 0.30958(12) 0.0216(5) Uani 1 1 d .
C54 C 0.4354(3) 0.86624(15) 0.31830(14) 0.0260(6) Uani 1 1 d .
H54 H 0.4680 0.8900 0.3561 0.031 Uiso 1 1 calc R
C55 C 0.5131(3) 0.85367(17) 0.27274(15) 0.0333(7) Uani 1 1 d .
H55 H 0.5977 0.8686 0.2797 0.040 Uiso 1 1 calc R
C56 C 0.4673(3) 0.81956(19) 0.21750(15) 0.0368(8) Uani 1 1 d .
H56 H 0.5200 0.8104 0.1863 0.044 Uiso 1 1 calc R
C57 C 0.3446(3) 0.79902(18) 0.20798(13) 0.0327(7) Uani 1 1 d .
H57 H 0.3134 0.7757 0.1698 0.039 Uiso 1 1 calc R
C58 C 0.3705(3) 1.00666(18) 0.42335(14) 0.0342(7) Uani 1 1 d .
H58A H 0.3949 0.9764 0.4528 0.051 Uiso 1 1 calc GR
H58B H 0.3571 1.0573 0.4429 0.051 Uiso 1 1 calc GR
H58C H 0.4342 1.0133 0.3951 0.051 Uiso 1 1 calc GR
C59 C 0.2009(3) 1.00569(17) 0.31958(14) 0.0332(7) Uani 1 1 d .
H59A H 0.2668 1.0015 0.2925 0.050 Uiso 1 1 calc GR
H59B H 0.1983 1.0601 0.3338 0.050 Uiso 1 1 calc GR
H59C H 0.1240 0.9821 0.2990 0.050 Uiso 1 1 calc GR
C60 C 0.1035(3) 0.96188(15) 0.43627(12) 0.0245(6) Uani 1 1 d .
H60A H 0.0329 0.9238 0.4217 0.037 Uiso 1 1 calc GR
H60B H 0.0815 1.0137 0.4402 0.037 Uiso 1 1 calc GR
H60C H 0.1313 0.9518 0.4747 0.037 Uiso 1 1 calc GR
C61 C 0.1477(3) 0.62951(17) 0.25186(13) 0.0285(6) Uani 1 1 d .
H61A H 0.1177 0.6042 0.2120 0.034 Uiso 1 1 calc R
H61B H 0.2349 0.6492 0.2503 0.034 Uiso 1 1 calc R
C62 C 0.1288(2) 0.57248(16) 0.29479(14) 0.0271(6) Uani 1 1 d .
C63 C 0.1641(2) 0.59458(15) 0.35455(13) 0.0223(6) Uani 1 1 d .
C64 C 0.1400(2) 0.54037(16) 0.39305(15) 0.0289(6) Uani 1 1 d .
H64 H 0.1619 0.5551 0.4337 0.035 Uiso 1 1 calc R
C65 C 0.0850(3) 0.46548(18) 0.37320(18) 0.0395(8) Uani 1 1 d .
H65 H 0.0718 0.4291 0.3999 0.047 Uiso 1 1 calc R
C66 C 0.0497(3) 0.44418(18) 0.31471(19) 0.0435(9) Uani 1 1 d .
H66 H 0.0109 0.3932 0.3010 0.052 Uiso 1 1 calc R
C67 C 0.0707(3) 0.49714(17) 0.27610(16) 0.0373(8) Uani 1 1 d .
H67 H 0.0451 0.4821 0.2359 0.045 Uiso 1 1 calc R
C68 C 0.4493(3) 0.64712(18) 0.31176(13) 0.0300(6) Uani 1 1 d .
H68A H 0.4034 0.5998 0.2900 0.045 Uiso 1 1 calc GR
H68B H 0.5337 0.6402 0.3173 0.045 Uiso 1 1 calc GR
H68C H 0.4454 0.6900 0.2895 0.045 Uiso 1 1 calc GR
C69 C 0.4674(3) 0.76284(17) 0.42264(14) 0.0298(6) Uani 1 1 d .
H69A H 0.4126 0.8012 0.4276 0.045 Uiso 1 1 calc GR
H69B H 0.5343 0.7804 0.3986 0.045 Uiso 1 1 calc GR
H69C H 0.4993 0.7562 0.4613 0.045 Uiso 1 1 calc GR
C70 C 0.4155(3) 0.59384(17) 0.43015(14) 0.0289(6) Uani 1 1 d .
H70A H 0.3823 0.6039 0.4691 0.043 Uiso 1 1 calc GR
H70B H 0.5030 0.5953 0.4345 0.043 Uiso 1 1 calc GR
H70C H 0.3782 0.5429 0.4104 0.043 Uiso 1 1 calc GR
C71 C -0.0852(3) 0.67939(17) 0.24057(13) 0.0279(6) Uani 1 1 d .
C72 C -0.1451(3) 0.7302(2) 0.21450(15) 0.0387(8) Uani 1 1 d .
H72 H -0.1043 0.7802 0.2111 0.046 Uiso 1 1 calc R
C73 C -0.2644(3) 0.7082(2) 0.19346(16) 0.0450(9) Uani 1 1 d .
H73 H -0.3046 0.7439 0.1766 0.054 Uiso 1 1 calc R
C74 C -0.3247(3) 0.6363(2) 0.19663(16) 0.0450(9) Uani 1 1 d .
H74 H -0.4061 0.6219 0.1821 0.054 Uiso 1 1 calc R
C75 C -0.2662(3) 0.5847(2) 0.22119(16) 0.0434(8) Uani 1 1 d .
H75 H -0.3068 0.5342 0.2229 0.052 Uiso 1 1 calc R
C76 C -0.1479(3) 0.60646(19) 0.24343(14) 0.0347(7) Uani 1 1 d .
H76 H -0.1092 0.5707 0.2610 0.042 Uiso 1 1 calc R
C77 C -0.0579(2) 0.77383(14) 0.39282(12) 0.0189(5) Uani 1 1 d .
C78 C -0.1818(2) 0.78818(15) 0.37495(13) 0.0235(6) Uani 1 1 d .
H78A H -0.2397 0.7700 0.4038 0.028 Uiso 1 1 calc R
H78B H -0.2066 0.7570 0.3362 0.028 Uiso 1 1 calc R
C79 C -0.1906(2) 0.87164(15) 0.37095(12) 0.0228(6) Uani 1 1 d .
C80 C -0.1369(3) 0.90849(18) 0.32637(14) 0.0323(7) Uani 1 1 d .
H80 H -0.0947 0.8807 0.2973 0.039 Uiso 1 1 calc R
C81 C -0.1444(3) 0.98539(19) 0.32387(16) 0.0382(8) Uani 1 1 d .
H81 H -0.1067 1.0100 0.2934 0.046 Uiso 1 1 calc R
C82 C -0.2063(3) 1.02611(18) 0.36538(16) 0.0391(8) Uani 1 1 d .
H82 H -0.2106 1.0788 0.3638 0.047 Uiso 1 1 calc R
C83 C -0.2618(3) 0.99032(18) 0.40919(15) 0.0360(7) Uani 1 1 d .
H83 H -0.3056 1.0180 0.4376 0.043 Uiso 1 1 calc R
C84 C -0.2536(3) 0.91338(16) 0.41181(13) 0.0276(6) Uani 1 1 d .
H84 H -0.2920 0.8890 0.4422 0.033 Uiso 1 1 calc R
C85 C -0.1336(2) 0.69473(15) 0.46694(12) 0.0216(5) Uani 1 1 d .
C86 C -0.1875(2) 0.61856(16) 0.44828(13) 0.0253(6) Uani 1 1 d .
C87 C -0.2705(3) 0.58394(18) 0.48451(14) 0.0309(7) Uani 1 1 d .
H87 H -0.3050 0.5314 0.4736 0.037 Uiso 1 1 calc R
C88 C -0.3032(3) 0.6241(2) 0.53543(15) 0.0369(8) Uani 1 1 d .
H88 H -0.3599 0.5995 0.5596 0.044 Uiso 1 1 calc R
C89 C -0.2536(3) 0.7003(2) 0.55152(14) 0.0348(7) Uani 1 1 d .
H89 H -0.2794 0.7285 0.5860 0.042 Uiso 1 1 calc R
C90 C -0.1665(3) 0.73709(17) 0.51828(13) 0.0274(6) Uani 1 1 d .
C91 C -0.1630(3) 0.57732(17) 0.38906(15) 0.0328(7) Uani 1 1 d .
H91A H -0.2040 0.5981 0.3582 0.049 Uiso 1 1 calc GR
H91B H -0.1932 0.5222 0.3869 0.049 Uiso 1 1 calc GR
H91C H -0.0759 0.5848 0.3834 0.049 Uiso 1 1 calc GR
C92 C -0.1122(3) 0.81997(19) 0.53809(14) 0.0374(7) Uani 1 1 d .
H92A H -0.0310 0.8223 0.5555 0.056 Uiso 1 1 calc GR
H92B H -0.1629 0.8435 0.5675 0.056 Uiso 1 1 calc GR
H92C H -0.1075 0.8480 0.5042 0.056 Uiso 1 1 calc GR
C93 C 0.2102(3) 0.81176(15) 0.49202(12) 0.0228(6) Uani 1 1 d .
H93A H 0.2827 0.8509 0.4908 0.027 Uiso 1 1 calc R
H93B H 0.1477 0.8385 0.5121 0.027 Uiso 1 1 calc R
C94 C 0.2422(3) 0.75440(16) 0.52928(12) 0.0238(6) Uani 1 1 d .
C95 C 0.1602(3) 0.68871(18) 0.53653(13) 0.0295(6) Uani 1 1 d .
H95 H 0.0814 0.6816 0.5186 0.035 Uiso 1 1 calc R
C96 C 0.1913(3) 0.63398(19) 0.56915(14) 0.0349(7) Uani 1 1 d .
H96 H 0.1338 0.5901 0.5732 0.042 Uiso 1 1 calc R
C97 C 0.3049(3) 0.64259(19) 0.59583(13) 0.0345(7) Uani 1 1 d .
H97 H 0.3260 0.6049 0.6180 0.041 Uiso 1 1 calc R
C98 C 0.3870(3) 0.70652(19) 0.58994(14) 0.0374(7) Uani 1 1 d .
H98 H 0.4654 0.7131 0.6082 0.045 Uiso 1 1 calc R
C99 C 0.3558(3) 0.76186(18) 0.55733(13) 0.0331(7) Uani 1 1 d .
H99 H 0.4137 0.8059 0.5541 0.040 Uiso 1 1 calc R

loop_
_atom_site_aniso_label
_atom_site_aniso_U_11
_atom_site_aniso_U_22
_atom_site_aniso_U_33
_atom_site_aniso_U_23
_atom_site_aniso_U_13
_atom_site_aniso_U_12
Hf1 0.02391(7) 0.01678(6) 0.01814(7) 0.00382(5) 0.00203(5) 0.00050(5)
P1 0.0259(3) 0.0174(3) 0.0193(3) 0.0046(3) 0.0020(3) 0.0057(3)
Si1 0.0430(5) 0.0318(4) 0.0306(5) -0.0087(4) 0.0104(4) -0.0107(4)
Si2 0.0292(4) 0.0203(4) 0.0282(4) 0.0085(3) 0.0029(3) 0.0051(3)
N1 0.0290(12) 0.0240(12) 0.0213(12) 0.0003(10) 0.0026(10) -0.0018(10)
N2 0.0243(11) 0.0173(11) 0.0221(12) 0.0037(9) 0.0010(9) 0.0025(9)
N3 0.0213(11) 0.0218(11) 0.0211(12) 0.0062(9) 0.0010(9) -0.0006(9)
C1 0.0342(15) 0.0232(14) 0.0234(14) 0.0045(11) 0.0058(12) 0.0083(12)
C2 0.0316(15) 0.0205(13) 0.0208(14) 0.0021(11) 0.0054(11) 0.0060(11)
C3 0.0289(14) 0.0202(13) 0.0204(14) -0.0001(11) 0.0061(11) 0.0017(11)
C4 0.0333(16) 0.0270(15) 0.0227(14) 0.0045(12) 0.0006(12) 0.0036(12)
C5 0.0390(17) 0.0258(15) 0.0251(15) 0.0082(12) 0.0046(13) 0.0039(12)
C6 0.0318(16) 0.0273(15) 0.0311(16) 0.0085(13) 0.0094(13) 0.0012(12)
C7 0.0285(15) 0.0278(15) 0.0276(15) 0.0052(12) 0.0033(12) 0.0055(12)
C8 0.071(3) 0.074(3) 0.0263(18) -0.0106(18) 0.0088(18) -0.040(2)
C9 0.057(2) 0.035(2) 0.089(3) -0.023(2) 0.027(2) -0.0049(18)
C10 0.0417(18) 0.0309(17) 0.0355(18) -0.0023(14) 0.0049(14) -0.0100(14)
C11 0.0235(13) 0.0186(13) 0.0286(15) 0.0050(11) 0.0014(11) 0.0032(10)
C12 0.0261(14) 0.0141(12) 0.0264(14) 0.0040(11) 0.0012(11) 0.0006(10)
C13 0.0273(14) 0.0133(12) 0.0238(14) 0.0040(10) 0.0008(11) 0.0013(10)
C14 0.0286(14) 0.0206(13) 0.0288(15) 0.0034(11) 0.0031(12) 0.0060(11)
C15 0.0384(17) 0.0252(15) 0.0270(15) -0.0009(12) 0.0043(13) 0.0085(12)
C16 0.0409(17) 0.0235(14) 0.0260(15) -0.0024(12) -0.0069(13) 0.0059(12)
C17 0.0292(15) 0.0232(14) 0.0283(15) 0.0042(12) -0.0041(12) 0.0023(11)
C18 0.0379(17) 0.0390(18) 0.0347(18) 0.0165(14) 0.0021(14) 0.0069(14)
C19 0.0388(18) 0.0338(17) 0.049(2) 0.0207(16) 0.0003(15) -0.0054(14)
C20 0.066(2) 0.0287(17) 0.044(2) 0.0150(15) 0.0126(18) 0.0211(16)
C21 0.0226(13) 0.0216(13) 0.0242(14) 0.0060(11) 0.0024(11) 0.0035(11)
C22 0.0491(19) 0.0276(15) 0.0275(16) 0.0079(13) 0.0116(14) 0.0138(14)
C23 0.051(2) 0.0252(15) 0.0403(19) 0.0123(14) 0.0135(15) 0.0151(14)
C24 0.0337(16) 0.0295(16) 0.0354(17) 0.0170(13) 0.0030(13) 0.0051(13)
C25 0.0404(17) 0.0310(16) 0.0240(15) 0.0080(12) -0.0018(13) 0.0014(13)
C26 0.0329(15) 0.0233(14) 0.0255(15) 0.0056(12) 0.0000(12) 0.0043(12)
C27 0.0277(14) 0.0187(13) 0.0221(14) 0.0050(11) -0.0013(11) -0.0031(11)
C28 0.0385(17) 0.0211(14) 0.0294(16) 0.0092(12) 0.0065(13) 0.0038(12)
C29 0.0348(16) 0.0232(14) 0.0308(16) 0.0103(12) 0.0012(13) 0.0031(12)
C30 0.045(2) 0.0410(19) 0.0378(19) 0.0014(15) 0.0092(15) -0.0071(15)
C31 0.052(2) 0.041(2) 0.049(2) 0.0020(17) 0.0054(18) -0.0153(17)
C32 0.047(2) 0.0256(16) 0.046(2) 0.0031(14) -0.0045(16) 0.0036(14)
C33 0.048(2) 0.038(2) 0.089(3) -0.018(2) 0.019(2) 0.0016(17)
C34 0.044(2) 0.035(2) 0.090(3) -0.016(2) 0.023(2) -0.0063(16)
C35 0.0284(14) 0.0199(13) 0.0295(15) 0.0081(11) 0.0077(12) 0.0032(11)
C36 0.0272(15) 0.0285(15) 0.0386(18) 0.0095(13) 0.0054(13) 0.0006(12)
C37 0.0285(16) 0.0406(19) 0.055(2) 0.0195(17) 0.0153(15) 0.0072(14)
C38 0.049(2) 0.0367(18) 0.045(2) 0.0161(16) 0.0264(17) 0.0145(15)
C39 0.053(2) 0.0263(15) 0.0297(17) 0.0091(13) 0.0111(14) 0.0085(14)
C40 0.0373(16) 0.0198(13) 0.0283(15) 0.0083(12) 0.0068(12) 0.0047(12)
C41 0.0289(17) 0.047(2) 0.048(2) 0.0069(16) -0.0025(15) -0.0060(14)
C42 0.0444(18) 0.0342(17) 0.0250(16) 0.0070(13) 0.0001(13) -0.0005(14)
C43 0.0302(15) 0.0297(15) 0.0258(15) 0.0050(12) -0.0051(12) 0.0026(12)
C44 0.0213(13) 0.0260(14) 0.0329(16) 0.0045(12) -0.0062(12) -0.0046(11)
C45 0.0276(15) 0.0352(17) 0.0450(19) 0.0143(15) -0.0055(14) 0.0008(13)
C46 0.0305(17) 0.0342(18) 0.068(3) 0.0208(17) -0.0081(16) 0.0016(14)
C47 0.0272(16) 0.0335(18) 0.073(3) 0.0005(17) -0.0031(17) 0.0056(14)
C48 0.0257(16) 0.0399(18) 0.048(2) -0.0029(15) -0.0024(14) -0.0006(13)
C49 0.0265(15) 0.0328(16) 0.0366(17) 0.0047(13) -0.0046(13) 0.0013(12)
Hf51 0.01800(6) 0.01219(6) 0.01759(6) 0.00301(5) 0.00116(5) 0.00328(4)
P51 0.0255(3) 0.0240(3) 0.0208(3) -0.0016(3) -0.0035(3) 0.0107(3)
Si51 0.0278(4) 0.0151(3) 0.0230(4) 0.0048(3) 0.0039(3) 0.0016(3)
Si52 0.0194(3) 0.0187(3) 0.0243(4) 0.0043(3) -0.0002(3) 0.0040(3)
N51 0.0224(11) 0.0171(10) 0.0177(11) 0.0039(9) 0.0035(9) 0.0044(9)
N53 0.0195(11) 0.0163(10) 0.0221(11) 0.0033(9) 0.0061(9) 0.0030(8)
N52 0.0213(11) 0.0142(10) 0.0213(11) 0.0020(9) -0.0009(9) 0.0039(8)
C51 0.0352(16) 0.0327(16) 0.0192(14) 0.0042(12) 0.0000(12) 0.0136(13)
C52 0.0314(15) 0.0259(14) 0.0233(14) 0.0094(12) 0.0056(12) 0.0102(12)
C53 0.0264(14) 0.0182(13) 0.0231(14) 0.0094(11) 0.0070(11) 0.0057(10)
C54 0.0266(14) 0.0194(13) 0.0336(16) 0.0098(12) 0.0073(12) 0.0029(11)
C55 0.0277(15) 0.0288(15) 0.048(2) 0.0165(14) 0.0129(14) 0.0070(12)
C56 0.0436(19) 0.0353(17) 0.0383(19) 0.0169(14) 0.0236(15) 0.0145(14)
C57 0.0457(18) 0.0344(16) 0.0227(15) 0.0092(13) 0.0117(13) 0.0150(14)
C58 0.0340(16) 0.0275(15) 0.0370(18) -0.0009(13) 0.0076(14) -0.0040(13)
C59 0.0471(19) 0.0230(15) 0.0331(17) 0.0116(13) 0.0094(14) 0.0086(13)
C60 0.0298(15) 0.0177(13) 0.0263(15) 0.0025(11) 0.0014(12) 0.0054(11)
C61 0.0289(15) 0.0315(15) 0.0247(15) -0.0064(12) -0.0048(12) 0.0138(12)
C62 0.0205(13) 0.0212(14) 0.0389(17) -0.0036(12) -0.0019(12) 0.0091(11)
C63 0.0175(12) 0.0150(12) 0.0347(16) 0.0003(11) 0.0016(11) 0.0065(10)
C64 0.0220(14) 0.0219(14) 0.0447(18) 0.0082(13) 0.0053(13) 0.0055(11)
C65 0.0277(16) 0.0209(15) 0.072(3) 0.0122(16) 0.0097(16) 0.0056(12)
C66 0.0259(16) 0.0174(15) 0.084(3) -0.0035(16) -0.0001(17) 0.0030(12)
C67 0.0254(15) 0.0259(16) 0.056(2) -0.0147(15) -0.0079(14) 0.0092(12)
C68 0.0277(15) 0.0307(16) 0.0332(17) 0.0048(13) 0.0062(12) 0.0084(12)
C69 0.0271(15) 0.0274(15) 0.0332(16) 0.0042(13) -0.0038(12) -0.0004(12)
C70 0.0260(14) 0.0283(15) 0.0352(17) 0.0091(13) -0.0022(12) 0.0093(12)
C71 0.0282(15) 0.0329(16) 0.0219(14) -0.0049(12) -0.0048(12) 0.0120(12)
C72 0.0399(18) 0.0371(18) 0.0384(19) -0.0026(14) -0.0134(15) 0.0131(14)
C73 0.043(2) 0.054(2) 0.041(2) 0.0011(17) -0.0137(16) 0.0220(17)
C74 0.0312(17) 0.060(2) 0.041(2) -0.0015(17) -0.0111(15) 0.0100(16)
C75 0.0298(17) 0.049(2) 0.049(2) 0.0051(17) -0.0068(15) 0.0017(15)
C76 0.0279(16) 0.0428(18) 0.0342(17) 0.0042(14) -0.0044(13) 0.0098(13)
C77 0.0215(13) 0.0127(12) 0.0223(13) 0.0003(10) 0.0024(10) 0.0038(10)
C78 0.0215(13) 0.0208(13) 0.0289(15) 0.0057(11) 0.0001(11) 0.0039(10)
C79 0.0203(13) 0.0204(13) 0.0280(15) 0.0050(11) -0.0057(11) 0.0038(10)
C80 0.0329(16) 0.0342(16) 0.0336(17) 0.0119(13) 0.0044(13) 0.0106(13)
C81 0.0371(17) 0.0337(17) 0.048(2) 0.0217(15) -0.0028(15) 0.0046(14)
C82 0.0372(17) 0.0231(15) 0.058(2) 0.0092(15) -0.0117(16) 0.0081(13)
C83 0.0356(17) 0.0277(16) 0.0428(19) -0.0066(14) -0.0064(14) 0.0109(13)
C84 0.0272(14) 0.0259(14) 0.0284(15) 0.0000(12) -0.0030(12) 0.0038(12)
C85 0.0201(13) 0.0224(13) 0.0249(14) 0.0096(11) 0.0015(11) 0.0053(10)
C86 0.0211(13) 0.0241(14) 0.0339(16) 0.0117(12) 0.0001(11) 0.0066(11)
C87 0.0228(14) 0.0285(15) 0.0438(19) 0.0177(14) -0.0004(13) 0.0004(12)
C88 0.0286(16) 0.050(2) 0.0366(18) 0.0240(16) 0.0068(13) 0.0028(14)
C89 0.0317(16) 0.051(2) 0.0241(16) 0.0109(14) 0.0089(13) 0.0096(14)
C90 0.0273(14) 0.0326(16) 0.0239(15) 0.0070(12) 0.0027(12) 0.0067(12)
C91 0.0308(16) 0.0212(14) 0.0451(19) 0.0019(13) 0.0052(14) 0.0020(12)
C92 0.0453(19) 0.0350(17) 0.0304(17) -0.0015(14) 0.0107(14) 0.0064(14)
C93 0.0266(14) 0.0213(13) 0.0192(13) 0.0016(11) -0.0016(11) 0.0017(11)
C94 0.0304(15) 0.0246(14) 0.0166(13) 0.0016(11) 0.0009(11) 0.0065(11)
C95 0.0249(14) 0.0366(16) 0.0303(16) 0.0133(13) 0.0020(12) 0.0077(12)
C96 0.0372(17) 0.0363(17) 0.0355(18) 0.0181(14) 0.0059(14) 0.0074(14)
C97 0.0451(18) 0.0376(17) 0.0251(16) 0.0111(13) -0.0018(13) 0.0146(14)
C98 0.0403(18) 0.0422(18) 0.0300(17) 0.0031(14) -0.0137(14) 0.0113(15)
C99 0.0372(17) 0.0322(16) 0.0278(16) 0.0031(13) -0.0074(13) 0.0014(13)

loop_
_atom_type_symbol
_atom_type_description
_atom_type_scat_dispersion_real
_atom_type_scat_dispersion_imag
_atom_type_scat_source
C C 0.0181 0.0091 'International Tables Vol C Tables 4.2.6.8 and 6.1.1.4'
H H 0.0000 0.0000 'International Tables Vol C Tables 4.2.6.8 and 6.1.1.4'
Hf Hf -6.1794 4.9776 'International Tables Vol C Tables 4.2.6.8 and 6.1.1.4'
N N 0.0311 0.0180 'International Tables Vol C Tables 4.2.6.8 and 6.1.1.4'
P P 0.2955 0.4335 'International Tables Vol C Tables 4.2.6.8 and 6.1.1.4'
Si Si 0.2541 0.3302 'International Tables Vol C Tables 4.2.6.8 and 6.1.1.4'

loop_
_exptl_crystal_face_index_h
_exptl_crystal_face_index_k
_exptl_crystal_face_index_l
_exptl_crystal_face_perp_dist
-2 10 6 0.0483
0 4 13 0.0471
-7 1 -5 0.0283
0 -4 -13 0.0471
7 -2 2 0.0264
2 5 -14 0.0472
-2 -4 14 0.0557
3 -9 -6 0.0596
-4 0 -11 0.0372
-6 -5 -2 0.0556
2 7 10 0.0426
-5 9 3 0.0471

loop_
_geom_angle_atom_site_label_1
_geom_angle_atom_site_label_2
_geom_angle_atom_site_label_3
_geom_angle
N1 Hf1 P1 78.89(7)
N1 Hf1 N3 139.42(9)
N1 Hf1 C27 108.77(10)
N1 Hf1 C43 94.80(10)
N2 Hf1 P1 75.57(6)
N2 Hf1 N1 112.87(9)
N2 Hf1 N3 105.60(9)
N2 Hf1 C27 124.79(9)
N2 Hf1 C43 103.36(10)
N3 Hf1 P1 99.21(6)
N3 Hf1 C27 33.65(9)
N3 Hf1 C43 88.37(9)
C27 Hf1 P1 78.72(7)
C27 Hf1 C43 107.60(10)
C43 Hf1 P1 172.37(8)
C1 P1 Hf1 104.39(10)
C1 P1 C11 103.43(13)
C11 P1 Hf1 108.50(9)
C21 P1 Hf1 128.43(9)
C21 P1 C1 103.18(13)
C21 P1 C11 106.23(13)
N1 Si1 C8 113.81(16)
N1 Si1 C9 110.86(16)
N1 Si1 C10 109.89(14)
C9 Si1 C8 103.7(2)
C10 Si1 C8 108.99(17)
C10 Si1 C9 109.38(18)
N2 Si2 C18 112.47(13)
N2 Si2 C19 108.91(13)
N2 Si2 C20 112.00(13)
C18 Si2 C20 106.57(16)
C19 Si2 C18 107.78(16)
C19 Si2 C20 108.97(17)
Si1 N1 Hf1 125.44(13)
C3 N1 Hf1 120.36(17)
C3 N1 Si1 114.17(18)
Si2 N2 Hf1 126.01(12)
C13 N2 Hf1 124.13(16)
C13 N2 Si2 109.78(16)
C27 N3 Hf1 73.84(15)
C27 N3 C35 126.5(2)
C35 N3 Hf1 159.31(18)
P1 C1 H1A 109.4
P1 C1 H1B 109.4
H1A C1 H1B 108.0
C2 C1 P1 111.02(19)
C2 C1 H1A 109.4
C2 C1 H1B 109.4
C3 C2 C1 120.7(3)
C7 C2 C1 119.4(3)
C7 C2 C3 119.9(3)
C2 C3 N1 121.7(2)
C4 C3 N1 120.7(3)
C4 C3 C2 117.7(3)
C3 C4 H4 119.2
C5 C4 C3 121.5(3)
C5 C4 H4 119.2
C4 C5 H5 119.8
C6 C5 C4 120.5(3)
C6 C5 H5 119.8
C5 C6 H6 120.6
C5 C6 C7 118.9(3)
C7 C6 H6 120.6
C2 C7 H7 119.3
C6 C7 C2 121.4(3)
C6 C7 H7 119.3
Si1 C8 H8A 109.5
Si1 C8 H8B 109.5
Si1 C8 H8C 109.5
H8A C8 H8B 109.5
H8A C8 H8C 109.5
H8B C8 H8C 109.5
Si1 C9 H9A 109.5
Si1 C9 H9B 109.5
Si1 C9 H9C 109.5
H9A C9 H9B 109.5
H9A C9 H9C 109.5
H9B C9 H9C 109.5
Si1 C10 H10A 109.5
Si1 C10 H10B 109.5
Si1 C10 H10C 109.5
H10A C10 H10B 109.5
H10A C10 H10C 109.5
H10B C10 H10C 109.5
P1 C11 H11A 109.9
P1 C11 H11B 109.9
H11A C11 H11B 108.3
C12 C11 P1 108.84(18)
C12 C11 H11A 109.9
C12 C11 H11B 109.9
C13 C12 C11 120.7(2)
C17 C12 C11 120.1(3)
C17 C12 C13 119.1(3)
C12 C13 N2 122.2(2)
C14 C13 N2 119.5(2)
C14 C13 C12 118.3(3)
C13 C14 H14 119.2
C15 C14 C13 121.7(3)
C15 C14 H14 119.2
C14 C15 H15 120.1
C14 C15 C16 119.7(3)
C16 C15 H15 120.1
C15 C16 H16 120.1
C17 C16 C15 119.8(3)
C17 C16 H16 120.1
C12 C17 H17 119.3
C16 C17 C12 121.3(3)
C16 C17 H17 119.3
Si2 C18 H18A 109.5
Si2 C18 H18B 109.5
Si2 C18 H18C 109.5
H18A C18 H18B 109.5
H18A C18 H18C 109.5
H18B C18 H18C 109.5
Si2 C19 H19A 109.5
Si2 C19 H19B 109.5
Si2 C19 H19C 109.5
H19A C19 H19B 109.5
H19A C19 H19C 109.5
H19B C19 H19C 109.5
Si2 C20 H20A 109.5
Si2 C20 H20B 109.5
Si2 C20 H20C 109.5
H20A C20 H20B 109.5
H20A C20 H20C 109.5
H20B C20 H20C 109.5
C22 C21 P1 120.4(2)
C26 C21 P1 121.3(2)
C26 C21 C22 118.0(3)
C21 C22 H22 119.5
C23 C22 C21 120.9(3)
C23 C22 H22 119.5
C22 C23 H23 119.7
C24 C23 C22 120.7(3)
C24 C23 H23 119.7
C23 C24 H24 120.3
C23 C24 C25 119.4(3)
C25 C24 H24 120.3
C24 C25 H25 119.7
C24 C25 C26 120.6(3)
C26 C25 H25 119.7
C21 C26 H26 119.8
C25 C26 C21 120.4(3)
C25 C26 H26 119.8
N3 C27 Hf1 72.50(15)
N3 C27 C28 121.2(3)
C28 C27 Hf1 164.8(2)
C27 C28 H28A 108.5
C27 C28 H28B 108.5
C27 C28 C29 115.3(2)
H28A C28 H28B 107.5
C29 C28 H28A 108.5
C29 C28 H28B 108.5
C30 C29 C28 120.8(3)
C30 C29 C34 117.2(3)
C34 C29 C28 121.9(3)
C29 C30 H30 119.6
C29 C30 C31 120.7(3)
C31 C30 H30 119.6
C30 C31 H31 119.5
C32 C31 C30 120.9(3)
C32 C31 H31 119.5
C31 C32 H32 120.7
C33 C32 C31 118.6(3)
C33 C32 H32 120.7
C32 C33 H33 119.5
C32 C33 C34 121.0(4)
C34 C33 H33 119.5
C29 C34 C33 121.4(4)
C29 C34 H34 119.3
C33 C34 H34 119.3
C36 C35 N3 118.6(3)
C40 C35 N3 119.8(3)
C40 C35 C36 121.6(3)
C35 C36 C41 121.5(3)
C37 C36 C35 117.5(3)
C37 C36 C41 120.9(3)
C36 C37 H37 119.3
C38 C37 C36 121.5(3)
C38 C37 H37 119.3
C37 C38 H38 120.2
C39 C38 C37 119.7(3)
C39 C38 H38 120.2
C38 C39 H39 119.4
C38 C39 C40 121.1(3)
C40 C39 H39 119.4
C35 C40 C39 118.3(3)
C35 C40 C42 121.3(3)
C39 C40 C42 120.4(3)
C36 C41 H41A 109.5
C36 C41 H41B 109.5
C36 C41 H41C 109.5
H41A C41 H41B 109.5
H41A C41 H41C 109.5
H41B C41 H41C 109.5
C40 C42 H42A 109.5
C40 C42 H42B 109.5
C40 C42 H42C 109.5
H42A C42 H42B 109.5
H42A C42 H42C 109.5
H42B C42 H42C 109.5
Hf1 C43 H43A 106.3
Hf1 C43 H43B 106.3
H43A C43 H43B 106.4
C44 C43 Hf1 124.26(19)
C44 C43 H43A 106.3
C44 C43 H43B 106.3
C45 C44 C43 121.6(3)
C49 C44 C43 121.8(3)
C49 C44 C45 116.5(3)
C44 C45 H45 119.4
C46 C45 C44 121.1(3)
C46 C45 H45 119.4
C45 C46 H46 119.4
C47 C46 C45 121.1(3)
C47 C46 H46 119.4
C46 C47 H47 120.7
C46 C47 C48 118.6(3)
C48 C47 H47 120.7
C47 C48 H48 119.6
C49 C48 C47 120.8(3)
C49 C48 H48 119.6
C44 C49 H49 119.1
C48 C49 C44 121.8(3)
C48 C49 H49 119.1
N51 Hf51 P51 81.81(6)
N51 Hf51 N53 139.33(8)
N51 Hf51 C77 108.30(9)
N51 Hf51 C93 97.29(9)
N53 Hf51 P51 94.88(6)
N53 Hf51 C93 87.38(9)
N52 Hf51 P51 76.44(6)
N52 Hf51 N51 109.16(8)
N52 Hf51 N53 109.34(8)
N52 Hf51 C77 129.08(9)
N52 Hf51 C93 101.64(9)
C77 Hf51 P51 76.13(7)
C77 Hf51 N53 33.47(9)
C77 Hf51 C93 106.45(10)
C93 Hf51 P51 177.42(7)
C51 P51 Hf51 101.82(10)
C51 P51 C61 105.71(14)
C61 P51 Hf51 107.35(9)
C71 P51 Hf51 131.48(10)
C71 P51 C51 103.68(14)
C71 P51 C61 104.44(13)
N51 Si51 C58 113.68(13)
N51 Si51 C59 108.91(13)
N51 Si51 C60 109.37(11)
C59 Si51 C58 107.10(15)
C59 Si51 C60 110.81(14)
C60 Si51 C58 106.95(14)
N52 Si52 C68 110.11(12)
N52 Si52 C69 112.39(12)
N52 Si52 C70 112.07(12)
C68 Si52 C69 107.58(14)
C70 Si52 C68 107.70(14)
C70 Si52 C69 106.75(14)
Si51 N51 Hf51 123.35(12)
C53 N51 Hf51 121.71(16)
C53 N51 Si51 114.78(17)
C77 N53 Hf51 73.04(15)
C77 N53 C85 125.8(2)
C85 N53 Hf51 161.15(17)
Si52 N52 Hf51 126.11(11)
C63 N52 Hf51 123.72(16)
C63 N52 Si52 110.16(16)
P51 C51 H51A 109.3
P51 C51 H51B 109.3
H51A C51 H51B 107.9
C52 C51 P51 111.78(19)
C52 C51 H51A 109.3
C52 C51 H51B 109.3
C53 C52 C51 121.7(3)
C57 C52 C51 118.9(3)
C57 C52 C53 119.3(3)
C52 C53 N51 121.4(2)
C54 C53 N51 120.6(3)
C54 C53 C52 118.0(3)
C53 C54 H54 119.3
C55 C54 C53 121.4(3)
C55 C54 H54 119.3
C54 C55 H55 120.0
C56 C55 C54 120.0(3)
C56 C55 H55 120.0
C55 C56 H56 120.3
C57 C56 C55 119.3(3)
C57 C56 H56 120.3
C52 C57 H57 119.0
C56 C57 C52 121.9(3)
C56 C57 H57 119.0
Si51 C58 H58A 109.5
Si51 C58 H58B 109.5
Si51 C58 H58C 109.5
H58A C58 H58B 109.5
H58A C58 H58C 109.5
H58B C58 H58C 109.5
Si51 C59 H59A 109.5
Si51 C59 H59B 109.5
Si51 C59 H59C 109.5
H59A C59 H59B 109.5
H59A C59 H59C 109.5
H59B C59 H59C 109.5
Si51 C60 H60A 109.5
Si51 C60 H60B 109.5
Si51 C60 H60C 109.5
H60A C60 H60B 109.5
H60A C60 H60C 109.5
H60B C60 H60C 109.5
P51 C61 H61A 110.0
P51 C61 H61B 110.0
H61A C61 H61B 108.4
C62 C61 P51 108.5(2)
C62 C61 H61A 110.0
C62 C61 H61B 110.0
C63 C62 C61 120.9(2)
C67 C62 C61 120.3(3)
C67 C62 C63 118.8(3)
C62 C63 N52 121.7(2)
C64 C63 N52 119.6(3)
C64 C63 C62 118.7(3)
C63 C64 H64 119.3
C65 C64 C63 121.4(3)
C65 C64 H64 119.3
C64 C65 H65 120.1
C66 C65 C64 119.7(3)
C66 C65 H65 120.1
C65 C66 H66 120.1
C65 C66 C67 119.8(3)
C67 C66 H66 120.1
C62 C67 H67 119.2
C66 C67 C62 121.5(3)
C66 C67 H67 119.2
Si52 C68 H68A 109.5
Si52 C68 H68B 109.5
Si52 C68 H68C 109.5
H68A C68 H68B 109.5
H68A C68 H68C 109.5
H68B C68 H68C 109.5
Si52 C69 H69A 109.5
Si52 C69 H69B 109.5
Si52 C69 H69C 109.5
H69A C69 H69B 109.5
H69A C69 H69C 109.5
H69B C69 H69C 109.5
Si52 C70 H70A 109.5
Si52 C70 H70B 109.5
Si52 C70 H70C 109.5
H70A C70 H70B 109.5
H70A C70 H70C 109.5
H70B C70 H70C 109.5
C72 C71 P51 121.8(2)
C76 C71 P51 120.4(2)
C76 C71 C72 117.6(3)
C71 C72 H72 119.8
C73 C72 C71 120.4(3)
C73 C72 H72 119.8
C72 C73 H73 119.4
C74 C73 C72 121.2(3)
C74 C73 H73 119.4
C73 C74 H74 120.4
C73 C74 C75 119.2(3)
C75 C74 H74 120.4
C74 C75 H75 119.9
C74 C75 C76 120.2(3)
C76 C75 H75 119.9
C71 C76 C75 121.4(3)
C71 C76 H76 119.3
C75 C76 H76 119.3
N53 C77 Hf51 73.49(15)
N53 C77 C78 122.4(2)
C78 C77 Hf51 163.7(2)
C77 C78 H78A 108.6
C77 C78 H78B 108.6
C77 C78 C79 114.6(2)
H78A C78 H78B 107.6
C79 C78 H78A 108.6
C79 C78 H78B 108.6
C80 C79 C78 121.5(3)
C84 C79 C78 120.4(3)
C84 C79 C80 118.1(3)
C79 C80 H80 119.6
C81 C80 C79 120.8(3)
C81 C80 H80 119.6
C80 C81 H81 119.9
C82 C81 C80 120.2(3)
C82 C81 H81 119.9
C81 C82 H82 120.1
C83 C82 C81 119.9(3)
C83 C82 H82 120.1
C82 C83 H83 120.1
C82 C83 C84 119.8(3)
C84 C83 H83 120.1
C79 C84 C83 121.3(3)
C79 C84 H84 119.4
C83 C84 H84 119.4
C86 C85 N53 119.4(2)
C90 C85 N53 119.0(2)
C90 C85 C86 121.6(3)
C85 C86 C91 120.8(3)
C87 C86 C85 118.0(3)
C87 C86 C91 121.0(3)
C86 C87 H87 119.4
C88 C87 C86 121.3(3)
C88 C87 H87 119.4
C87 C88 H88 120.1
C87 C88 C89 119.7(3)
C89 C88 H88 120.1
C88 C89 H89 119.3
C88 C89 C90 121.5(3)
C90 C89 H89 119.3
C85 C90 C89 117.7(3)
C85 C90 C92 122.4(3)
C89 C90 C92 119.9(3)
C86 C91 H91A 109.5
C86 C91 H91B 109.5
C86 C91 H91C 109.5
H91A C91 H91B 109.5
H91A C91 H91C 109.5
H91B C91 H91C 109.5
C90 C92 H92A 109.5
C90 C92 H92B 109.5
C90 C92 H92C 109.5
H92A C92 H92B 109.5
H92A C92 H92C 109.5
H92B C92 H92C 109.5
Hf51 C93 H93A 107.8
Hf51 C93 H93B 107.8
H93A C93 H93B 107.2
C94 C93 Hf51 117.85(18)
C94 C93 H93A 107.8
C94 C93 H93B 107.8
C95 C94 C93 121.6(2)
C99 C94 C93 122.1(3)
C99 C94 C95 116.2(3)
C94 C95 H95 119.1
C96 C95 C94 121.7(3)
C96 C95 H95 119.1
C95 C96 H96 119.7
C97 C96 C95 120.7(3)
C97 C96 H96 119.7
C96 C97 H97 120.5
C98 C97 C96 119.1(3)
C98 C97 H97 120.5
C97 C98 H98 119.8
C97 C98 C99 120.4(3)
C99 C98 H98 119.8
C94 C99 C98 121.9(3)
C94 C99 H99 119.0
C98 C99 H99 119.0

loop_
_geom_bond_atom_site_label_1
_geom_bond_atom_site_label_2
_geom_bond_distance
Hf1 P1 2.8674(7)
Hf1 N1 2.110(2)
Hf1 N2 2.078(2)
Hf1 N3 2.227(2)
Hf1 C27 2.242(3)
Hf1 C43 2.313(3)
P1 C1 1.833(3)
P1 C11 1.835(3)
P1 C21 1.824(3)
Si1 N1 1.740(2)
Si1 C8 1.867(4)
Si1 C9 1.862(4)
Si1 C10 1.856(3)
Si2 N2 1.767(2)
Si2 C18 1.863(3)
Si2 C19 1.863(3)
Si2 C20 1.867(3)
N1 C3 1.439(3)
N2 C13 1.440(3)
N3 C27 1.294(4)
N3 C35 1.446(4)
C1 H1A 0.9900
C1 H1B 0.9900
C1 C2 1.505(4)
C2 C3 1.406(4)
C2 C7 1.392(4)
C3 C4 1.400(4)
C4 H4 0.9500
C4 C5 1.389(4)
C5 H5 0.9500
C5 C6 1.377(4)
C6 H6 0.9500
C6 C7 1.391(4)
C7 H7 0.9500
C8 H8A 0.9800
C8 H8B 0.9800
C8 H8C 0.9800
C9 H9A 0.9800
C9 H9B 0.9800
C9 H9C 0.9800
C10 H10A 0.9800
C10 H10B 0.9800
C10 H10C 0.9800
C11 H11A 0.9900
C11 H11B 0.9900
C11 C12 1.501(4)
C12 C13 1.412(4)
C12 C17 1.396(4)
C13 C14 1.396(4)
C14 H14 0.9500
C14 C15 1.380(4)
C15 H15 0.9500
C15 C16 1.383(4)
C16 H16 0.9500
C16 C17 1.377(4)
C17 H17 0.9500
C18 H18A 0.9800
C18 H18B 0.9800
C18 H18C 0.9800
C19 H19A 0.9800
C19 H19B 0.9800
C19 H19C 0.9800
C20 H20A 0.9800
C20 H20B 0.9800
C20 H20C 0.9800
C21 C22 1.394(4)
C21 C26 1.393(4)
C22 H22 0.9500
C22 C23 1.382(4)
C23 H23 0.9500
C23 C24 1.369(5)
C24 H24 0.9500
C24 C25 1.381(4)
C25 H25 0.9500
C25 C26 1.388(4)
C26 H26 0.9500
C27 C28 1.515(4)
C28 H28A 0.9900
C28 H28B 0.9900
C28 C29 1.516(4)
C29 C30 1.369(4)
C29 C34 1.371(5)
C30 H30 0.9500
C30 C31 1.394(5)
C31 H31 0.9500
C31 C32 1.353(5)
C32 H32 0.9500
C32 C33 1.350(5)
C33 H33 0.9500
C33 C34 1.378(5)
C34 H34 0.9500
C35 C36 1.402(4)
C35 C40 1.396(4)
C36 C37 1.400(5)
C36 C41 1.500(5)
C37 H37 0.9500
C37 C38 1.382(5)
C38 H38 0.9500
C38 C39 1.374(5)
C39 H39 0.9500
C39 C40 1.399(4)
C40 C42 1.506(4)
C41 H41A 0.9800
C41 H41B 0.9800
C41 H41C 0.9800
C42 H42A 0.9800
C42 H42B 0.9800
C42 H42C 0.9800
C43 H43A 0.9900
C43 H43B 0.9900
C43 C44 1.503(4)
C44 C45 1.402(4)
C44 C49 1.400(4)
C45 H45 0.9500
C45 C46 1.391(5)
C46 H46 0.9500
C46 C47 1.375(6)
C47 H47 0.9500
C47 C48 1.383(5)
C48 H48 0.9500
C48 C49 1.382(5)
C49 H49 0.9500
Hf51 P51 2.8568(7)
Hf51 N51 2.097(2)
Hf51 N53 2.252(2)
Hf51 N52 2.081(2)
Hf51 C77 2.247(3)
Hf51 C93 2.315(3)
P51 C51 1.834(3)
P51 C61 1.839(3)
P51 C71 1.828(3)
Si51 N51 1.751(2)
Si51 C58 1.881(3)
Si51 C59 1.866(3)
Si51 C60 1.867(3)
Si52 N52 1.772(2)
Si52 C68 1.871(3)
Si52 C69 1.871(3)
Si52 C70 1.865(3)
N51 C53 1.438(3)
N53 C77 1.296(3)
N53 C85 1.448(3)
N52 C63 1.438(3)
C51 H51A 0.9900
C51 H51B 0.9900
C51 C52 1.505(4)
C52 C53 1.409(4)
C52 C57 1.394(4)
C53 C54 1.401(4)
C54 H54 0.9500
C54 C55 1.391(4)
C55 H55 0.9500
C55 C56 1.379(5)
C56 H56 0.9500
C56 C57 1.374(5)
C57 H57 0.9500
C58 H58A 0.9800
C58 H58B 0.9800
C58 H58C 0.9800
C59 H59A 0.9800
C59 H59B 0.9800
C59 H59C 0.9800
C60 H60A 0.9800
C60 H60B 0.9800
C60 H60C 0.9800
C61 H61A 0.9900
C61 H61B 0.9900
C61 C62 1.506(4)
C62 C63 1.405(4)
C62 C67 1.400(4)
C63 C64 1.398(4)
C64 H64 0.9500
C64 C65 1.387(4)
C65 H65 0.9500
C65 C66 1.376(5)
C66 H66 0.9500
C66 C67 1.380(5)
C67 H67 0.9500
C68 H68A 0.9800
C68 H68B 0.9800
C68 H68C 0.9800
C69 H69A 0.9800
C69 H69B 0.9800
C69 H69C 0.9800
C70 H70A 0.9800
C70 H70B 0.9800
C70 H70C 0.9800
C71 C72 1.393(4)
C71 C76 1.388(4)
C72 H72 0.9500
C72 C73 1.393(5)
C73 H73 0.9500
C73 C74 1.364(5)
C74 H74 0.9500
C74 C75 1.378(5)
C75 H75 0.9500
C75 C76 1.390(4)
C76 H76 0.9500
C77 C78 1.509(4)
C78 H78A 0.9900
C78 H78B 0.9900
C78 C79 1.515(4)
C79 C80 1.391(4)
C79 C84 1.385(4)
C80 H80 0.9500
C80 C81 1.389(4)
C81 H81 0.9500
C81 C82 1.377(5)
C82 H82 0.9500
C82 C83 1.376(5)
C83 H83 0.9500
C83 C84 1.392(4)
C84 H84 0.9500
C85 C86 1.399(4)
C85 C90 1.394(4)
C86 C87 1.393(4)
C86 C91 1.502(4)
C87 H87 0.9500
C87 C88 1.368(5)
C88 H88 0.9500
C88 C89 1.378(5)
C89 H89 0.9500
C89 C90 1.394(4)
C90 C92 1.507(4)
C91 H91A 0.9800
C91 H91B 0.9800
C91 H91C 0.9800
C92 H92A 0.9800
C92 H92B 0.9800
C92 H92C 0.9800
C93 H93A 0.9900
C93 H93B 0.9900
C93 C94 1.497(4)
C94 C95 1.404(4)
C94 C99 1.395(4)
C95 H95 0.9500
C95 C96 1.387(4)
C96 H96 0.9500
C96 C97 1.379(4)
C97 H97 0.9500
C97 C98 1.374(5)
C98 H98 0.9500
C98 C99 1.396(4)
C99 H99 0.9500

loop_
_geom_torsion_atom_site_label_1
_geom_torsion_atom_site_label_2
_geom_torsion_atom_site_label_3
_geom_torsion_atom_site_label_4
_geom_torsion
Hf1 P1 C1 C2 49.4(2)
Hf1 P1 C11 C12 52.7(2)
Hf1 P1 C21 C22 91.3(3)
Hf1 P1 C21 C26 -82.6(2)
Hf1 N1 C3 C2 74.8(3)
Hf1 N1 C3 C4 -105.7(3)
Hf1 N2 C13 C12 83.0(3)
Hf1 N2 C13 C14 -98.5(3)
Hf1 N3 C27 C28 172.8(3)
Hf1 N3 C35 C36 95.6(5)
Hf1 N3 C35 C40 -82.9(6)
Hf1 C27 C28 C29 -74.3(8)
Hf1 C43 C44 C45 127.9(3)
Hf1 C43 C44 C49 -52.8(4)
P1 C1 C2 C3 -66.9(3)
P1 C1 C2 C7 114.2(3)
P1 C11 C12 C13 -56.1(3)
P1 C11 C12 C17 120.6(2)
P1 C21 C22 C23 -172.8(3)
P1 C21 C26 C25 173.0(2)
Si1 N1 C3 C2 -106.9(3)
Si1 N1 C3 C4 72.6(3)
Si2 N2 C13 C12 -100.2(2)
Si2 N2 C13 C14 78.3(3)
N1 C3 C4 C5 178.5(3)
N2 C13 C14 C15 -175.6(2)
N3 C27 C28 C29 133.0(3)
N3 C35 C36 C37 -173.6(3)
N3 C35 C36 C41 7.1(4)
N3 C35 C40 C39 173.2(2)
N3 C35 C40 C42 -9.9(4)
C1 P1 C11 C12 163.17(19)
C1 P1 C21 C22 -29.5(3)
C1 P1 C21 C26 156.7(2)
C1 C2 C3 N1 4.9(4)
C1 C2 C3 C4 -174.6(3)
C1 C2 C7 C6 175.2(3)
C2 C3 C4 C5 -2.0(4)
C3 C2 C7 C6 -3.7(4)
C3 C4 C5 C6 -1.0(5)
C4 C5 C6 C7 1.8(5)
C5 C6 C7 C2 0.6(5)
C7 C2 C3 N1 -176.2(3)
C7 C2 C3 C4 4.3(4)
C8 Si1 N1 Hf1 123.3(2)
C8 Si1 N1 C3 -54.9(3)
C9 Si1 N1 Hf1 -120.3(2)
C9 Si1 N1 C3 61.5(3)
C10 Si1 N1 Hf1 0.8(2)
C10 Si1 N1 C3 -177.4(2)
C11 P1 C1 C2 -64.1(2)
C11 P1 C21 C22 -137.9(2)
C11 P1 C21 C26 48.2(3)
C11 C12 C13 N2 -7.5(4)
C11 C12 C13 C14 174.0(2)
C11 C12 C17 C16 -176.3(3)
C12 C13 C14 C15 3.0(4)
C13 C12 C17 C16 0.4(4)
C13 C14 C15 C16 -0.8(4)
C14 C15 C16 C17 -1.7(4)
C15 C16 C17 C12 1.8(4)
C17 C12 C13 N2 175.8(2)
C17 C12 C13 C14 -2.7(4)
C18 Si2 N2 Hf1 -2.3(2)
C18 Si2 N2 C13 -179.00(19)
C19 Si2 N2 Hf1 -121.69(18)
C19 Si2 N2 C13 61.6(2)
C20 Si2 N2 Hf1 117.71(18)
C20 Si2 N2 C13 -59.0(2)
C21 P1 C1 C2 -174.6(2)
C21 P1 C11 C12 -88.5(2)
C21 C22 C23 C24 -0.4(5)
C22 C21 C26 C25 -1.0(4)
C22 C23 C24 C25 -0.8(5)
C23 C24 C25 C26 1.0(5)
C24 C25 C26 C21 -0.1(5)
C26 C21 C22 C23 1.3(5)
C27 N3 C35 C36 -95.9(3)
C27 N3 C35 C40 85.5(4)
C27 C28 C29 C30 -112.1(3)
C27 C28 C29 C34 69.7(4)
C28 C29 C30 C31 -179.1(3)
C28 C29 C34 C33 179.6(4)
C29 C30 C31 C32 0.1(6)
C30 C29 C34 C33 1.3(7)
C30 C31 C32 C33 0.1(6)
C31 C32 C33 C34 0.4(7)
C32 C33 C34 C29 -1.2(8)
C34 C29 C30 C31 -0.8(6)
C35 N3 C27 Hf1 -175.8(3)
C35 N3 C27 C28 -3.0(4)
C35 C36 C37 C38 -0.5(5)
C36 C35 C40 C39 -5.3(4)
C36 C35 C40 C42 171.5(3)
C36 C37 C38 C39 -3.6(5)
C37 C38 C39 C40 3.2(5)
C38 C39 C40 C35 1.1(4)
C38 C39 C40 C42 -175.8(3)
C40 C35 C36 C37 5.0(4)
C40 C35 C36 C41 -174.3(3)
C41 C36 C37 C38 178.8(3)
C43 C44 C45 C46 -179.7(3)
C43 C44 C49 C48 -178.2(3)
C44 C45 C46 C47 -2.1(5)
C45 C44 C49 C48 1.1(4)
C45 C46 C47 C48 1.0(5)
C46 C47 C48 C49 1.1(5)
C47 C48 C49 C44 -2.2(5)
C49 C44 C45 C46 1.0(4)
Hf51 P51 C51 C52 53.7(2)
Hf51 P51 C61 C62 53.4(2)
Hf51 P51 C71 C72 93.2(3)
Hf51 P51 C71 C76 -80.8(3)
Hf51 N51 C53 C52 71.9(3)
Hf51 N51 C53 C54 -109.3(2)
Hf51 N53 C77 C78 175.8(3)
Hf51 N53 C85 C86 -84.6(6)
Hf51 N53 C85 C90 95.2(6)
Hf51 N52 C63 C62 81.0(3)
Hf51 N52 C63 C64 -100.6(3)
Hf51 C77 C78 C79 -60.1(8)
Hf51 C93 C94 C95 -53.6(3)
Hf51 C93 C94 C99 124.5(3)
P51 C51 C52 C53 -67.0(3)
P51 C51 C52 C57 113.5(3)
P51 C61 C62 C63 -59.5(3)
P51 C61 C62 C67 117.6(3)
P51 C71 C72 C73 -172.8(3)
P51 C71 C76 C75 174.2(3)
Si51 N51 C53 C52 -112.5(2)
Si51 N51 C53 C54 66.2(3)
Si52 N52 C63 C62 -100.2(2)
Si52 N52 C63 C64 78.3(3)
N51 C53 C54 C55 179.6(2)
N53 C77 C78 C79 134.3(3)
N53 C85 C86 C87 175.8(2)
N53 C85 C86 C91 -8.3(4)
N53 C85 C90 C89 -178.4(2)
N53 C85 C90 C92 2.1(4)
N52 C63 C64 C65 -177.1(3)
C51 P51 C61 C62 161.47(19)
C51 P51 C71 C72 -26.6(3)
C51 P51 C71 C76 159.4(3)
C51 C52 C53 N51 1.3(4)
C51 C52 C53 C54 -177.5(2)
C51 C52 C57 C56 178.4(3)
C52 C53 C54 C55 -1.6(4)
C53 C52 C57 C56 -1.2(4)
C53 C54 C55 C56 0.3(4)
C54 C55 C56 C57 0.7(4)
C55 C56 C57 C52 -0.2(5)
C57 C52 C53 N51 -179.2(2)
C57 C52 C53 C54 2.0(4)
C58 Si51 N51 Hf51 105.90(16)
C58 Si51 N51 C53 -69.5(2)
C59 Si51 N51 Hf51 -134.78(15)
C59 Si51 N51 C53 49.8(2)
C60 Si51 N51 Hf51 -13.55(17)
C60 Si51 N51 C53 171.02(18)
C61 P51 C51 C52 -58.3(2)
C61 P51 C71 C72 -137.1(3)
C61 P51 C71 C76 48.9(3)
C61 C62 C63 N52 -4.2(4)
C61 C62 C63 C64 177.4(2)
C61 C62 C67 C66 -178.5(3)
C62 C63 C64 C65 1.4(4)
C63 C62 C67 C66 -1.3(4)
C63 C64 C65 C66 -2.0(5)
C64 C65 C66 C67 0.9(5)
C65 C66 C67 C62 0.8(5)
C67 C62 C63 N52 178.7(2)
C67 C62 C63 C64 0.2(4)
C68 Si52 N52 Hf51 -113.76(16)
C68 Si52 N52 C63 67.4(2)
C69 Si52 N52 Hf51 6.16(19)
C69 Si52 N52 C63 -172.68(19)
C70 Si52 N52 Hf51 126.38(15)
C70 Si52 N52 C63 -52.5(2)
C71 P51 C51 C52 -167.9(2)
C71 P51 C61 C62 -89.5(2)
C71 C72 C73 C74 -1.4(6)
C72 C71 C76 C75 0.0(5)
C72 C73 C74 C75 0.1(6)
C73 C74 C75 C76 1.2(6)
C74 C75 C76 C71 -1.2(5)
C76 C71 C72 C73 1.3(5)
C77 N53 C85 C86 95.5(3)
C77 N53 C85 C90 -84.6(3)
C77 C78 C79 C80 70.5(3)
C77 C78 C79 C84 -109.9(3)
C78 C79 C80 C81 -179.0(3)
C78 C79 C84 C83 179.4(3)
C79 C80 C81 C82 -0.6(5)
C80 C79 C84 C83 -1.0(4)
C80 C81 C82 C83 -0.6(5)
C81 C82 C83 C84 0.9(5)
C82 C83 C84 C79 -0.1(5)
C84 C79 C80 C81 1.4(4)
C85 N53 C77 Hf51 180.0(3)
C85 N53 C77 C78 -4.2(4)
C85 C86 C87 C88 3.3(4)
C86 C85 C90 C89 1.5(4)
C86 C85 C90 C92 -178.0(3)
C86 C87 C88 C89 0.0(5)
C87 C88 C89 C90 -2.7(5)
C88 C89 C90 C85 1.9(4)
C88 C89 C90 C92 -178.5(3)
C90 C85 C86 C87 -4.0(4)
C90 C85 C86 C91 171.9(3)
C91 C86 C87 C88 -172.6(3)
C93 C94 C95 C96 177.4(3)
C93 C94 C99 C98 -177.2(3)
C94 C95 C96 C97 0.1(5)
C95 C94 C99 C98 1.0(5)
C95 C96 C97 C98 0.3(5)
C96 C97 C98 C99 -0.1(5)
C97 C98 C99 C94 -0.6(5)
C99 C94 C95 C96 -0.8(4)

loop_
_exptl_oxdiff_crystal_face_indexfrac_h
_exptl_oxdiff_crystal_face_indexfrac_k
_exptl_oxdiff_crystal_face_indexfrac_l
_exptl_oxdiff_crystal_face_x
_exptl_oxdiff_crystal_face_y
_exptl_oxdiff_crystal_face_z
-2.0010 9.9953 5.9995 -0.0361 0.5686 0.8515
-0.0008 3.9993 12.9965 0.3862 0.0260 0.9189
-6.9975 0.9944 -4.9993 -1.0270 -0.0831 0.0380
0.0008 -3.9993 -12.9965 -0.3862 -0.0260 -0.9189
6.9977 -1.9942 2.0001 0.9375 0.0711 -0.2533
1.9986 4.9988 -13.9942 -0.1154 0.7728 -0.6751
-1.9987 -3.9991 13.9944 0.1204 -0.6951 0.7176
3.0004 -8.9949 -5.9992 0.1683 -0.4522 -0.8495
-4.0000 -0.0000 -10.9999 -0.8195 0.0869 -0.4716
-6.0000 -5.0000 -1.9999 -0.8451 -0.5766 -0.0843
2.0000 7.0000 10.0000 0.5714 0.4023 0.7925
-5.0000 9.0000 3.0001 -0.5074 0.4412 0.7580
